data_7701392
loop_
_publ_author_name
'Tan, Nicholas Sheng Long'
'Nealon, Gareth'
'Lynam, Jason Martin'
'Sobolev, Alexandre N.'
'Rowles, Matthew Ryan'
'Ogden, Mark Ian'
'Massi, Massimiliano'
'Lowe, Andrew B.'

_publ_section_title
;
 A (2-(Naphthalen-2-yl)phenyl)rhodium(I) Complex formed by a Proposed
 Intramolecular 1,4-Ortho-to-Ortho&#x2019; Rh Metal-atom Migration and its
 Efficacy as an Initiator in the Controlled Stereospecific Polymerisation
 of Phenylacetylene
;
_journal_name_full 'Dalton Transactions'
_journal_paper_doi 10.1039/C9DT02953B
_journal_year 2019
_chemical_formula_moiety 'C41 H31 F3 P Rh, C H2 Cl2'
_chemical_formula_sum 'C42 H33 Cl2 F3 P Rh'
_chemical_formula_weight 799.46
_space_group_crystal_system monoclinic
_space_group_IT_number 14
_space_group_name_Hall '-P 2yn'
_space_group_name_H-M_alt 'P 1 21/n 1'
_symmetry_space_group_name_Hall '-P 2yn'
_symmetry_space_group_name_H-M 'P 1 21/n 1'
_atom_sites_solution_hydrogens geom
_audit_creation_method SHELXL-2018/3
_audit_update_record
;
2019-03-12 deposited with the CCDC.    2019-10-17 downloaded from the CCDC.
;
_cell_angle_alpha 90
_cell_angle_beta 96.153(1)
_cell_angle_gamma 90
_cell_formula_units_Z 4
_cell_length_a 11.7509(1)
_cell_length_b 21.0929(2)
_cell_length_c 13.9381(1)
_cell_measurement_reflns_used 26188
_cell_measurement_temperature 100(2)
_cell_measurement_theta_max 31.619
_cell_measurement_theta_min 2.376
_cell_volume 3434.80(5)
_computing_cell_refinement 'CrysAlisPro 1.171.39.46 (Rigaku OD, 2018)'
_computing_data_collection 'CrysAlisPro 1.171.39.46 (Rigaku OD, 2018)'
_computing_data_reduction 'CrysAlisPro 1.171.39.46 (Rigaku OD, 2018)'
_computing_molecular_graphics 'X-Seed v. 4.0 (Barbour, 2001)'
_computing_publication_material 'SHELXL-2018/3 (Sheldrick, 2015)'
_computing_structure_refinement 'SHELXL-2018/3 (Sheldrick, 2015)'
_computing_structure_solution 'SHELXT-2015/1 (Sheldrick, 2015)'
_diffrn_ambient_temperature 100(2)
_diffrn_detector 'CCD plate'
_diffrn_detector_area_resol_mean 16.0009
_diffrn_detector_type Sapphire3
_diffrn_measured_fraction_theta_full 0.999
_diffrn_measured_fraction_theta_max 0.952
_diffrn_measurement_device 'four-circle diffractometer'
_diffrn_measurement_device_type 'Oxford Diffraction Xcalibur-S'
_diffrn_measurement_method '\w scans'
_diffrn_orient_matrix_type 'CrysAlisPro convention (1999,Acta A55,543-557)'
_diffrn_orient_matrix_UB_11 0.0050639
_diffrn_orient_matrix_UB_12 0.0333009
_diffrn_orient_matrix_UB_13 0.0060283
_diffrn_orient_matrix_UB_21 -0.0587825
_diffrn_orient_matrix_UB_22 0.0018415
_diffrn_orient_matrix_UB_23 0.0071099
_diffrn_orient_matrix_UB_31 0.0142871
_diffrn_orient_matrix_UB_32 -0.0042495
_diffrn_orient_matrix_UB_33 0.0503401
_diffrn_radiation_monochromator graphite
_diffrn_radiation_source 'fine-focus sealed tube'
_diffrn_radiation_type MoK\a
_diffrn_radiation_wavelength 0.71073
_diffrn_reflns_av_R_equivalents 0.0492
_diffrn_reflns_av_unetI/netI 0.0377
_diffrn_reflns_Laue_measured_fraction_full 0.999
_diffrn_reflns_Laue_measured_fraction_max 0.952
_diffrn_reflns_limit_h_max 17
_diffrn_reflns_limit_h_min -17
_diffrn_reflns_limit_k_max 31
_diffrn_reflns_limit_k_min -30
_diffrn_reflns_limit_l_max 20
_diffrn_reflns_limit_l_min -20
_diffrn_reflns_number 71355
_diffrn_reflns_point_group_measured_fraction_full 0.999
_diffrn_reflns_point_group_measured_fraction_max 0.952
_diffrn_reflns_theta_full 25.242
_diffrn_reflns_theta_max 32.353
_diffrn_reflns_theta_min 2.398
_exptl_absorpt_coefficient_mu 0.747
_exptl_absorpt_correction_T_max 1.0
_exptl_absorpt_correction_T_min 0.93824
_exptl_absorpt_correction_type multi-scan
_exptl_absorpt_process_details
;
CrysAlisPro 1.171.39.46 (Rigaku Oxford Diffraction, 2018)
Empirical absorption correction using spherical harmonics,
 implemented in SCALE3 ABSPACK scaling algorithm.
;
_exptl_crystal_colour yellow
_exptl_crystal_density_diffrn 1.546
_exptl_crystal_description needle
_exptl_crystal_F_000 1624
_exptl_crystal_recrystallization_method 'Re-crystallisation from solvent'
_exptl_crystal_size_max 0.210
_exptl_crystal_size_mid 0.115
_exptl_crystal_size_min 0.099
_refine_diff_density_max 1.018
_refine_diff_density_min -1.106
_refine_diff_density_rms 0.113
_refine_ls_extinction_method none
_refine_ls_goodness_of_fit_ref 1.000
_refine_ls_hydrogen_treatment constr
_refine_ls_matrix_type full
_refine_ls_number_parameters 442
_refine_ls_number_reflns 11686
_refine_ls_number_restraints 0
_refine_ls_restrained_S_all 1.000
_refine_ls_R_factor_all 0.0553
_refine_ls_R_factor_gt 0.0397
_refine_ls_shift/su_max 0.002
_refine_ls_shift/su_mean 0.000
_refine_ls_structure_factor_coef Fsqd
_refine_ls_weighting_details 'w=1/[\s^2^(Fo^2^)+(0.0443P)^2^+4.4300P] where P=(Fo^2^+2Fc^2^)/3'
_refine_ls_weighting_scheme calc
_refine_ls_wR_factor_gt 0.0916
_refine_ls_wR_factor_ref 0.1010
_reflns_Friedel_coverage 0.000
_reflns_number_gt 9483
_reflns_number_total 11686
_reflns_threshold_expression 'I > 2\s(I)'
_cod_data_source_file c9dt02953b2.cif
_cod_data_source_block mxm379nt
_cod_database_code 7701392
_shelx_shelxl_version_number 2018/3
_shelx_space_group_comment
;
The symmetry employed for this shelxl refinement is uniquely defined
by the following loop, which should always be used as a source of
symmetry information in preference to the above space-group names.
They are only intended as comments.
;
_shelx_estimated_absorpt_t_min 0.859
_shelx_estimated_absorpt_t_max 0.930

loop_
_space_group_symop_operation_xyz
'x, y, z'
'-x+1/2, y+1/2, -z+1/2'
'-x, -y, -z'
'x-1/2, -y-1/2, z-1/2'

loop_
_atom_site_label
_atom_site_type_symbol
_atom_site_fract_x
_atom_site_fract_y
_atom_site_fract_z
_atom_site_U_iso_or_equiv
_atom_site_adp_type
_atom_site_occupancy
_atom_site_site_symmetry_order
_atom_site_calc_flag
_atom_site_refinement_flags_posn
_atom_site_refinement_flags_adp
Rh1 Rh 0.65374(2) 0.31281(2) 0.41630(2) 0.01530(5) Uani 1 1 d . .
P1 P 0.56078(4) 0.25624(2) 0.29092(4) 0.01635(10) Uani 1 1 d . .
C1 C 0.59995(17) 0.24929(10) 0.51269(14) 0.0176(4) Uani 1 1 d . .
C2 C 0.49018(17) 0.25691(10) 0.54489(14) 0.0180(4) Uani 1 1 d . .
C3 C 0.4505(2) 0.21494(11) 0.61217(16) 0.0237(4) Uani 1 1 d . .
H3 H 0.377268 0.221331 0.633597 0.028 Uiso 1 1 calc R U
C4 C 0.5178(2) 0.16408(11) 0.64759(17) 0.0264(4) Uani 1 1 d . .
H4 H 0.490868 0.135895 0.693305 0.032 Uiso 1 1 calc R U
C5 C 0.6245(2) 0.15478(11) 0.61569(16) 0.0249(4) Uani 1 1 d . .
H5 H 0.670246 0.119715 0.638751 0.030 Uiso 1 1 calc R U
C6 C 0.66441(19) 0.19675(10) 0.55003(16) 0.0209(4) Uani 1 1 d . .
H6 H 0.737930 0.189753 0.529535 0.025 Uiso 1 1 calc R U
C11 C 0.42379(17) 0.21655(10) 0.29999(14) 0.0191(4) Uani 1 1 d . .
C12 C 0.42076(19) 0.16586(11) 0.36510(16) 0.0226(4) Uani 1 1 d . .
H12 H 0.488787 0.153372 0.403445 0.027 Uiso 1 1 calc R U
C13 C 0.3189(2) 0.13383(11) 0.37384(17) 0.0252(4) Uani 1 1 d . .
H13 H 0.316116 0.099556 0.417753 0.030 Uiso 1 1 calc R U
F14 F 0.12261(12) 0.12110(8) 0.32434(11) 0.0333(3) Uani 1 1 d . .
C14 C 0.22198(19) 0.15335(12) 0.31679(16) 0.0251(4) Uani 1 1 d . .
C15 C 0.22037(19) 0.20321(12) 0.25334(16) 0.0268(5) Uani 1 1 d . .
H15 H 0.151592 0.215807 0.216167 0.032 Uiso 1 1 calc R U
C16 C 0.32304(18) 0.23462(12) 0.24540(16) 0.0238(4) Uani 1 1 d . .
H16 H 0.324325 0.269152 0.201767 0.029 Uiso 1 1 calc R U
C21 C 0.52980(17) 0.30492(10) 0.18252(15) 0.0187(4) Uani 1 1 d . .
C22 C 0.4793(2) 0.36421(11) 0.19387(16) 0.0247(4) Uani 1 1 d . .
H22 H 0.462318 0.376992 0.256137 0.030 Uiso 1 1 calc R U
C23 C 0.4534(2) 0.40475(11) 0.11597(17) 0.0270(5) Uani 1 1 d . .
H23 H 0.418920 0.444858 0.124120 0.032 Uiso 1 1 calc R U
F24 F 0.45430(16) 0.42402(8) -0.04989(11) 0.0406(4) Uani 1 1 d . .
C24 C 0.4792(2) 0.38500(12) 0.02639(16) 0.0274(5) Uani 1 1 d . .
C25 C 0.5291(2) 0.32696(11) 0.01170(16) 0.0261(4) Uani 1 1 d . .
H25 H 0.545565 0.314549 -0.050855 0.031 Uiso 1 1 calc R U
C26 C 0.55445(19) 0.28721(11) 0.09048(15) 0.0217(4) Uani 1 1 d . .
H26 H 0.589182 0.247269 0.081596 0.026 Uiso 1 1 calc R U
C31 C 0.64638(18) 0.19081(9) 0.25076(15) 0.0182(4) Uani 1 1 d . .
C32 C 0.76368(18) 0.18922(10) 0.28100(16) 0.0216(4) Uani 1 1 d . .
H32 H 0.796295 0.220748 0.324221 0.026 Uiso 1 1 calc R U
C33 C 0.83358(19) 0.14209(11) 0.24874(17) 0.0249(4) Uani 1 1 d . .
H33 H 0.913446 0.141357 0.268727 0.030 Uiso 1 1 calc R U
F34 F 0.85091(13) 0.05081(7) 0.15551(11) 0.0320(3) Uani 1 1 d . .
C34 C 0.7836(2) 0.09668(10) 0.18716(16) 0.0232(4) Uani 1 1 d . .
C35 C 0.6677(2) 0.09558(11) 0.15647(16) 0.0250(4) Uani 1 1 d . .
H35 H 0.635823 0.063162 0.114544 0.030 Uiso 1 1 calc R U
C36 C 0.59913(19) 0.14299(10) 0.18843(15) 0.0218(4) Uani 1 1 d . .
H36 H 0.519372 0.143150 0.167968 0.026 Uiso 1 1 calc R U
C40 C 0.41412(17) 0.30762(10) 0.50151(14) 0.0178(4) Uani 1 1 d . .
C41 C 0.45623(17) 0.36581(10) 0.47682(14) 0.0181(4) Uani 1 1 d . .
H41 H 0.534607 0.375361 0.494874 0.022 Uiso 1 1 calc R U
C42 C 0.38579(17) 0.41177(10) 0.42526(14) 0.0183(4) Uani 1 1 d . .
C43 C 0.42964(19) 0.47041(10) 0.39604(15) 0.0216(4) Uani 1 1 d . .
H43 H 0.507703 0.480634 0.414274 0.026 Uiso 1 1 calc R U
C44 C 0.3612(2) 0.51270(11) 0.34182(16) 0.0256(4) Uani 1 1 d . .
H44 H 0.392218 0.551707 0.322586 0.031 Uiso 1 1 calc R U
C45 C 0.2446(2) 0.49842(12) 0.31445(17) 0.0278(5) Uani 1 1 d . .
H45 H 0.197649 0.527627 0.276372 0.033 Uiso 1 1 calc R U
C46 C 0.1994(2) 0.44258(11) 0.34281(16) 0.0253(4) Uani 1 1 d . .
H46 H 0.120752 0.433665 0.324750 0.030 Uiso 1 1 calc R U
C47 C 0.26779(18) 0.39764(10) 0.39878(15) 0.0201(4) Uani 1 1 d . .
C48 C 0.22515(18) 0.33861(11) 0.42745(16) 0.0224(4) Uani 1 1 d . .
H48 H 0.146385 0.328948 0.411815 0.027 Uiso 1 1 calc R U
C49 C 0.29500(18) 0.29521(10) 0.47719(16) 0.0215(4) Uani 1 1 d . .
H49 H 0.263770 0.256137 0.495892 0.026 Uiso 1 1 calc R U
C51 C 0.77167(18) 0.36657(10) 0.51706(15) 0.0201(4) Uani 1 1 d . .
H51 H 0.732766 0.364820 0.573338 0.024 Uiso 1 1 calc R U
C52 C 0.82996(18) 0.31702(10) 0.47667(16) 0.0218(4) Uani 1 1 d . .
H52 H 0.837093 0.274575 0.499306 0.026 Uiso 1 1 calc R U
C53 C 0.88016(18) 0.34501(11) 0.38829(16) 0.0233(4) Uani 1 1 d . .
H53 H 0.943886 0.321003 0.362842 0.028 Uiso 1 1 calc R U
C54 C 0.90601(19) 0.41388(11) 0.42278(17) 0.0257(4) Uani 1 1 d . .
H54A H 0.924924 0.442340 0.370283 0.031 Uiso 1 1 calc R U
H54B H 0.965862 0.416354 0.478324 0.031 Uiso 1 1 calc R U
C55 C 0.78355(19) 0.42454(10) 0.45155(15) 0.0217(4) Uani 1 1 d . .
H55 H 0.766654 0.467029 0.478513 0.026 Uiso 1 1 calc R U
C56 C 0.71247(18) 0.40466(10) 0.35701(15) 0.0207(4) Uani 1 1 d . .
H56 H 0.641805 0.422477 0.330380 0.025 Uiso 1 1 calc R U
C57 C 0.77140(18) 0.35598(10) 0.31859(15) 0.0212(4) Uani 1 1 d . .
H57 H 0.749180 0.333594 0.260447 0.025 Uiso 1 1 calc R U
C10 C 0.8416(3) 0.52931(14) 0.0912(2) 0.0428(7) Uani 1 1 d . .
H10A H 0.814706 0.566029 0.126900 0.051 Uiso 1 1 calc R U
H10B H 0.845179 0.542344 0.023410 0.051 Uiso 1 1 calc R U
Cl11 Cl 0.74482(8) 0.46634(5) 0.09516(8) 0.0637(2) Uani 1 1 d . .
Cl12 Cl 0.97959(8) 0.50650(4) 0.14318(9) 0.0673(3) Uani 1 1 d . .

loop_
_atom_site_aniso_label
_atom_site_aniso_U_11
_atom_site_aniso_U_22
_atom_site_aniso_U_33
_atom_site_aniso_U_23
_atom_site_aniso_U_13
_atom_site_aniso_U_12
Rh1 0.01395(7) 0.01707(7) 0.01485(7) 0.00007(5) 0.00145(5) 0.00018(5)
P1 0.0145(2) 0.0183(2) 0.0161(2) -0.00112(18) 0.00104(17) 0.00174(18)
C1 0.0163(9) 0.0187(9) 0.0177(9) -0.0013(7) 0.0009(7) -0.0012(7)
C2 0.0177(9) 0.0182(9) 0.0181(9) -0.0008(7) 0.0014(7) -0.0008(7)
C3 0.0244(10) 0.0252(10) 0.0221(10) 0.0015(8) 0.0055(8) -0.0029(8)
C4 0.0318(12) 0.0244(10) 0.0234(10) 0.0064(8) 0.0042(9) -0.0023(9)
C5 0.0281(11) 0.0210(10) 0.0246(10) 0.0042(8) -0.0012(9) 0.0016(8)
C6 0.0193(9) 0.0208(9) 0.0220(9) 0.0009(7) -0.0011(7) 0.0003(7)
C11 0.0171(9) 0.0223(9) 0.0179(9) -0.0055(7) 0.0021(7) 0.0000(7)
C12 0.0195(9) 0.0236(10) 0.0244(10) -0.0038(8) 0.0011(8) -0.0012(8)
C13 0.0253(11) 0.0235(10) 0.0273(11) -0.0044(8) 0.0048(9) -0.0041(8)
F14 0.0217(7) 0.0420(8) 0.0375(8) -0.0133(7) 0.0081(6) -0.0126(6)
C14 0.0175(9) 0.0333(12) 0.0252(10) -0.0121(9) 0.0058(8) -0.0064(8)
C15 0.0177(10) 0.0412(13) 0.0209(10) -0.0071(9) -0.0005(8) 0.0007(9)
C16 0.0191(10) 0.0334(11) 0.0186(9) -0.0021(8) 0.0006(7) 0.0012(8)
C21 0.0166(9) 0.0223(9) 0.0172(9) -0.0003(7) 0.0013(7) -0.0001(7)
C22 0.0277(11) 0.0253(10) 0.0203(10) -0.0021(8) -0.0004(8) 0.0063(9)
C23 0.0305(12) 0.0241(10) 0.0258(11) 0.0004(8) -0.0001(9) 0.0072(9)
F24 0.0590(11) 0.0361(8) 0.0263(7) 0.0121(6) 0.0032(7) 0.0130(8)
C24 0.0302(12) 0.0297(11) 0.0219(10) 0.0073(9) 0.0001(9) 0.0032(9)
C25 0.0318(12) 0.0286(11) 0.0187(10) 0.0027(8) 0.0061(8) 0.0017(9)
C26 0.0213(10) 0.0231(10) 0.0212(9) -0.0003(8) 0.0041(8) 0.0008(8)
C31 0.0187(9) 0.0172(9) 0.0189(9) 0.0004(7) 0.0032(7) 0.0011(7)
C32 0.0197(9) 0.0219(9) 0.0231(10) -0.0026(8) 0.0018(8) 0.0013(8)
C33 0.0202(10) 0.0241(10) 0.0306(11) 0.0011(9) 0.0039(8) 0.0050(8)
F34 0.0322(7) 0.0244(7) 0.0412(8) -0.0054(6) 0.0118(6) 0.0101(6)
C34 0.0259(10) 0.0202(9) 0.0249(10) -0.0003(8) 0.0087(8) 0.0074(8)
C35 0.0309(11) 0.0194(10) 0.0248(10) -0.0038(8) 0.0040(9) 0.0018(8)
C36 0.0201(9) 0.0226(10) 0.0221(10) -0.0017(8) 0.0000(8) 0.0005(8)
C40 0.0160(8) 0.0206(9) 0.0172(8) -0.0021(7) 0.0038(7) 0.0005(7)
C41 0.0156(8) 0.0206(9) 0.0183(9) -0.0014(7) 0.0029(7) 0.0003(7)
C42 0.0174(9) 0.0206(9) 0.0174(9) -0.0020(7) 0.0030(7) 0.0021(7)
C43 0.0213(10) 0.0215(10) 0.0225(10) 0.0001(8) 0.0053(8) 0.0017(8)
C44 0.0307(11) 0.0226(10) 0.0245(10) 0.0018(8) 0.0067(9) 0.0028(9)
C45 0.0309(12) 0.0283(11) 0.0232(10) 0.0007(9) -0.0014(9) 0.0093(9)
C46 0.0214(10) 0.0284(11) 0.0251(10) -0.0040(9) -0.0024(8) 0.0042(8)
C47 0.0174(9) 0.0226(10) 0.0202(9) -0.0033(7) 0.0015(7) 0.0027(7)
C48 0.0148(9) 0.0247(10) 0.0278(10) -0.0052(8) 0.0028(8) -0.0015(8)
C49 0.0184(9) 0.0201(9) 0.0267(10) -0.0035(8) 0.0058(8) -0.0022(7)
C51 0.0171(9) 0.0227(9) 0.0199(9) -0.0002(7) -0.0003(7) -0.0039(7)
C52 0.0174(9) 0.0228(10) 0.0248(10) 0.0023(8) 0.0003(8) -0.0012(8)
C53 0.0163(9) 0.0264(10) 0.0278(11) 0.0002(8) 0.0048(8) 0.0003(8)
C54 0.0200(10) 0.0286(11) 0.0287(11) 0.0013(9) 0.0031(8) -0.0049(8)
C55 0.0217(10) 0.0217(10) 0.0221(10) -0.0001(8) 0.0036(8) -0.0023(8)
C56 0.0200(9) 0.0232(10) 0.0194(9) 0.0043(7) 0.0040(7) 0.0002(8)
C57 0.0199(9) 0.0241(10) 0.0204(9) 0.0005(8) 0.0054(7) -0.0030(8)
C10 0.0494(17) 0.0337(14) 0.0451(16) 0.0017(12) 0.0044(13) 0.0062(12)
Cl11 0.0407(4) 0.0554(5) 0.0948(7) -0.0001(5) 0.0052(4) -0.0023(4)
Cl12 0.0463(5) 0.0349(4) 0.1167(9) -0.0025(5) -0.0102(5) -0.0010(3)

loop_
_atom_type_symbol
_atom_type_description
_atom_type_scat_dispersion_real
_atom_type_scat_dispersion_imag
_atom_type_scat_source
C C 0.0033 0.0016 'International Tables Vol C Tables 4.2.6.8 and 6.1.1.4'
H H 0.0000 0.0000 'International Tables Vol C Tables 4.2.6.8 and 6.1.1.4'
F F 0.0171 0.0103 'International Tables Vol C Tables 4.2.6.8 and 6.1.1.4'
P P 0.1023 0.0942 'International Tables Vol C Tables 4.2.6.8 and 6.1.1.4'
Cl Cl 0.1484 0.1585 'International Tables Vol C Tables 4.2.6.8 and 6.1.1.4'
Rh Rh -1.1178 0.9187 'International Tables Vol C Tables 4.2.6.8 and 6.1.1.4'

loop_
_geom_angle_atom_site_label_1
_geom_angle_atom_site_label_2
_geom_angle_atom_site_label_3
_geom_angle
C1 Rh1 C52 97.03(8)
C1 Rh1 C51 97.89(8)
C52 Rh1 C51 37.70(8)
C1 Rh1 C57 157.20(8)
C52 Rh1 C57 65.76(8)
C51 Rh1 C57 77.81(8)
C1 Rh1 C56 159.49(8)
C52 Rh1 C56 77.72(8)
C51 Rh1 C56 65.74(8)
C57 Rh1 C56 35.84(8)
C1 Rh1 P1 90.24(6)
C52 Rh1 P1 132.78(6)
C51 Rh1 P1 168.06(6)
C57 Rh1 P1 91.31(6)
C56 Rh1 P1 107.98(6)
C31 P1 C11 101.09(9)
C31 P1 C21 103.75(9)
C11 P1 C21 102.41(10)
C31 P1 Rh1 113.13(7)
C11 P1 Rh1 122.39(7)
C21 P1 Rh1 111.92(7)
C6 C1 C2 116.28(18)
C6 C1 Rh1 124.45(15)
C2 C1 Rh1 119.26(15)
C3 C2 C1 121.17(19)
C3 C2 C40 119.90(19)
C1 C2 C40 118.81(18)
C4 C3 C2 120.4(2)
C4 C3 H3 119.8
C2 C3 H3 119.8
C5 C4 C3 119.6(2)
C5 C4 H4 120.2
C3 C4 H4 120.2
C4 C5 C6 120.1(2)
C4 C5 H5 120.0
C6 C5 H5 120.0
C5 C6 C1 122.5(2)
C5 C6 H6 118.7
C1 C6 H6 118.7
C16 C11 C12 118.9(2)
C16 C11 P1 122.70(17)
C12 C11 P1 118.42(16)
C13 C12 C11 120.5(2)
C13 C12 H12 119.7
C11 C12 H12 119.7
C14 C13 C12 118.0(2)
C14 C13 H13 121.0
C12 C13 H13 121.0
F14 C14 C15 118.6(2)
F14 C14 C13 117.8(2)
C15 C14 C13 123.6(2)
C14 C15 C16 117.6(2)
C14 C15 H15 121.2
C16 C15 H15 121.2
C11 C16 C15 121.4(2)
C11 C16 H16 119.3
C15 C16 H16 119.3
C26 C21 C22 118.36(19)
C26 C21 P1 124.46(16)
C22 C21 P1 117.18(16)
C23 C22 C21 121.4(2)
C23 C22 H22 119.3
C21 C22 H22 119.3
C24 C23 C22 118.0(2)
C24 C23 H23 121.0
C22 C23 H23 121.0
F24 C24 C23 118.5(2)
F24 C24 C25 118.8(2)
C23 C24 C25 122.6(2)
C24 C25 C26 118.4(2)
C24 C25 H25 120.8
C26 C25 H25 120.8
C25 C26 C21 121.1(2)
C25 C26 H26 119.4
C21 C26 H26 119.4
C32 C31 C36 118.71(19)
C32 C31 P1 118.84(16)
C36 C31 P1 122.43(16)
C33 C32 C31 121.0(2)
C33 C32 H32 119.5
C31 C32 H32 119.5
C34 C33 C32 118.1(2)
C34 C33 H33 121.0
C32 C33 H33 121.0
F34 C34 C33 118.4(2)
F34 C34 C35 118.5(2)
C33 C34 C35 123.1(2)
C34 C35 C36 118.4(2)
C34 C35 H35 120.8
C36 C35 H35 120.8
C35 C36 C31 120.7(2)
C35 C36 H36 119.6
C31 C36 H36 119.6
C41 C40 C49 118.16(19)
C41 C40 C2 121.82(18)
C49 C40 C2 119.85(18)
C40 C41 C42 121.90(19)
C40 C41 H41 119.1
C42 C41 H41 119.1
C43 C42 C41 122.12(19)
C43 C42 C47 118.76(19)
C41 C42 C47 119.08(19)
C44 C43 C42 121.1(2)
C44 C43 H43 119.5
C42 C43 H43 119.5
C43 C44 C45 120.2(2)
C43 C44 H44 119.9
C45 C44 H44 119.9
C46 C45 C44 120.0(2)
C46 C45 H45 120.0
C44 C45 H45 120.0
C45 C46 C47 121.3(2)
C45 C46 H46 119.4
C47 C46 H46 119.4
C48 C47 C46 123.0(2)
C48 C47 C42 118.29(19)
C46 C47 C42 118.6(2)
C49 C48 C47 121.4(2)
C49 C48 H48 119.3
C47 C48 H48 119.3
C48 C49 C40 121.1(2)
C48 C49 H49 119.4
C40 C49 H49 119.4
C52 C51 C55 105.94(18)
C52 C51 Rh1 69.98(12)
C55 C51 Rh1 97.04(13)
C52 C51 H51 127.0
C55 C51 H51 127.0
Rh1 C51 H51 100.5
C51 C52 C53 106.34(18)
C51 C52 Rh1 72.33(12)
C53 C52 Rh1 97.94(13)
C51 C52 H52 126.8
C53 C52 H52 126.8
Rh1 C52 H52 97.9
C57 C53 C52 101.50(16)
C57 C53 C54 100.19(18)
C52 C53 C54 100.98(18)
C57 C53 H53 117.1
C52 C53 H53 117.1
C54 C53 H53 117.1
C53 C54 C55 93.42(16)
C53 C54 H54A 113.0
C55 C54 H54A 113.0
C53 C54 H54B 113.0
C55 C54 H54B 113.0
H54A C54 H54B 110.4
C56 C55 C51 102.45(17)
C56 C55 C54 99.92(17)
C51 C55 C54 100.58(17)
C56 C55 H55 117.0
C51 C55 H55 117.0
C54 C55 H55 117.0
C57 C56 C55 106.63(18)
C57 C56 Rh1 71.77(12)
C55 C56 Rh1 94.58(12)
C57 C56 H56 126.7
C55 C56 H56 126.7
Rh1 C56 H56 101.2
C56 C57 C53 106.54(19)
C56 C57 Rh1 72.39(12)
C53 C57 Rh1 94.60(13)
C56 C57 H57 126.7
C53 C57 H57 126.7
Rh1 C57 H57 100.7
Cl11 C10 Cl12 110.50(17)
Cl11 C10 H10A 109.5
Cl12 C10 H10A 109.5
Cl11 C10 H10B 109.5
Cl12 C10 H10B 109.5
H10A C10 H10B 108.1

loop_
_geom_bond_atom_site_label_1
_geom_bond_atom_site_label_2
_geom_bond_distance
Rh1 C1 2.045(2)
Rh1 C52 2.152(2)
Rh1 C51 2.182(2)
Rh1 C57 2.236(2)
Rh1 C56 2.244(2)
Rh1 P1 2.2938(5)
P1 C31 1.830(2)
P1 C11 1.831(2)
P1 C21 1.831(2)
C1 C6 1.410(3)
C1 C2 1.419(3)
C2 C3 1.405(3)
C2 C40 1.481(3)
C3 C4 1.392(3)
C3 H3 0.9500
C4 C5 1.389(3)
C4 H4 0.9500
C5 C6 1.391(3)
C5 H5 0.9500
C6 H6 0.9500
C11 C16 1.390(3)
C11 C12 1.405(3)
C12 C13 1.391(3)
C12 H12 0.9500
C13 C14 1.380(3)
C13 H13 0.9500
F14 C14 1.365(3)
C14 C15 1.373(4)
C15 C16 1.391(3)
C15 H15 0.9500
C16 H16 0.9500
C21 C26 1.396(3)
C21 C22 1.401(3)
C22 C23 1.390(3)
C22 H22 0.9500
C23 C24 1.381(3)
C23 H23 0.9500
F24 C24 1.352(3)
C24 C25 1.382(3)
C25 C26 1.388(3)
C25 H25 0.9500
C26 H26 0.9500
C31 C32 1.398(3)
C31 C36 1.406(3)
C32 C33 1.394(3)
C32 H32 0.9500
C33 C34 1.375(3)
C33 H33 0.9500
F34 C34 1.354(2)
C34 C35 1.383(3)
C35 C36 1.387(3)
C35 H35 0.9500
C36 H36 0.9500
C40 C41 1.381(3)
C40 C49 1.429(3)
C41 C42 1.419(3)
C41 H41 0.9500
C42 C43 1.417(3)
C42 C47 1.428(3)
C43 C44 1.373(3)
C43 H43 0.9500
C44 C45 1.415(3)
C44 H44 0.9500
C45 C46 1.368(3)
C45 H45 0.9500
C46 C47 1.421(3)
C46 H46 0.9500
C47 C48 1.415(3)
C48 C49 1.368(3)
C48 H48 0.9500
C49 H49 0.9500
C51 C52 1.400(3)
C51 C55 1.541(3)
C51 H51 0.9500
C52 C53 1.539(3)
C52 H52 0.9500
C53 C57 1.538(3)
C53 C54 1.550(3)
C53 H53 1.0000
C54 C55 1.551(3)
C54 H54A 0.9900
C54 H54B 0.9900
C55 C56 1.541(3)
C55 H55 1.0000
C56 C57 1.378(3)
C56 H56 0.9500
C57 H57 0.9500
C10 Cl11 1.753(3)
C10 Cl12 1.770(3)
C10 H10A 0.9900
C10 H10B 0.9900

loop_
_geom_hbond_atom_site_label_D
_geom_hbond_atom_site_label_H
_geom_hbond_atom_site_label_A
_geom_hbond_distance_DH
_geom_hbond_distance_HA
_geom_hbond_distance_DA
_geom_hbond_angle_DHA
_geom_hbond_site_symmetry_A
_geom_hbond_publ_flag
C25 H25 F14 0.95 2.45 3.137(3) 128.7 4_665 yes
C33 H33 F14 0.95 2.53 3.475(3) 171.2 1_655 yes

loop_
_geom_torsion_atom_site_label_1
_geom_torsion_atom_site_label_2
_geom_torsion_atom_site_label_3
_geom_torsion_atom_site_label_4
_geom_torsion
C6 C1 C2 C3 1.6(3)
Rh1 C1 C2 C3 -179.04(16)
C6 C1 C2 C40 -174.40(18)
Rh1 C1 C2 C40 5.0(2)
C1 C2 C3 C4 -1.1(3)
C40 C2 C3 C4 174.9(2)
C2 C3 C4 C5 -0.3(4)
C3 C4 C5 C6 1.1(4)
C4 C5 C6 C1 -0.5(3)
C2 C1 C6 C5 -0.8(3)
Rh1 C1 C6 C5 179.87(17)
C31 P1 C11 C16 -118.90(18)
C21 P1 C11 C16 -12.0(2)
Rh1 P1 C11 C16 114.34(17)
C31 P1 C11 C12 61.27(18)
C21 P1 C11 C12 168.20(16)
Rh1 P1 C11 C12 -65.48(18)
C16 C11 C12 C13 0.8(3)
P1 C11 C12 C13 -179.37(17)
C11 C12 C13 C14 0.1(3)
C12 C13 C14 F14 178.89(19)
C12 C13 C14 C15 -1.2(3)
F14 C14 C15 C16 -178.77(19)
C13 C14 C15 C16 1.3(3)
C12 C11 C16 C15 -0.7(3)
P1 C11 C16 C15 179.49(17)
C14 C15 C16 C11 -0.3(3)
C31 P1 C21 C26 8.5(2)
C11 P1 C21 C26 -96.41(19)
Rh1 P1 C21 C26 130.75(17)
C31 P1 C21 C22 -170.69(17)
C11 P1 C21 C22 84.44(18)
Rh1 P1 C21 C22 -48.40(18)
C26 C21 C22 C23 0.3(3)
P1 C21 C22 C23 179.48(19)
C21 C22 C23 C24 -0.2(4)
C22 C23 C24 F24 179.9(2)
C22 C23 C24 C25 0.2(4)
F24 C24 C25 C26 180.0(2)
C23 C24 C25 C26 -0.3(4)
C24 C25 C26 C21 0.4(4)
C22 C21 C26 C25 -0.4(3)
P1 C21 C26 C25 -179.55(18)
C11 P1 C31 C32 -147.03(17)
C21 P1 C31 C32 107.10(18)
Rh1 P1 C31 C32 -14.40(19)
C11 P1 C31 C36 34.8(2)
C21 P1 C31 C36 -71.11(19)
Rh1 P1 C31 C36 167.40(15)
C36 C31 C32 C33 1.4(3)
P1 C31 C32 C33 -176.92(17)
C31 C32 C33 C34 -0.8(3)
C32 C33 C34 F34 180.0(2)
C32 C33 C34 C35 -0.3(3)
F34 C34 C35 C36 -179.5(2)
C33 C34 C35 C36 0.8(4)
C34 C35 C36 C31 -0.2(3)
C32 C31 C36 C35 -0.8(3)
P1 C31 C36 C35 177.37(17)
C3 C2 C40 C41 146.9(2)
C1 C2 C40 C41 -37.1(3)
C3 C2 C40 C49 -38.0(3)
C1 C2 C40 C49 138.0(2)
C49 C40 C41 C42 -2.5(3)
C2 C40 C41 C42 172.60(19)
C40 C41 C42 C43 -177.15(19)
C40 C41 C42 C47 0.5(3)
C41 C42 C43 C44 176.5(2)
C47 C42 C43 C44 -1.1(3)
C42 C43 C44 C45 0.3(3)
C43 C44 C45 C46 0.6(3)
C44 C45 C46 C47 -0.8(3)
C45 C46 C47 C48 -178.3(2)
C45 C46 C47 C42 0.0(3)
C43 C42 C47 C48 179.32(19)
C41 C42 C47 C48 1.6(3)
C43 C42 C47 C46 1.0(3)
C41 C42 C47 C46 -176.75(19)
C46 C47 C48 C49 176.7(2)
C42 C47 C48 C49 -1.6(3)
C47 C48 C49 C40 -0.5(3)
C41 C40 C49 C48 2.6(3)
C2 C40 C49 C48 -172.7(2)
C55 C51 C52 C53 1.5(2)
Rh1 C51 C52 C53 93.31(15)
C55 C51 C52 Rh1 -91.81(14)
C51 C52 C53 C57 -69.9(2)
Rh1 C52 C53 C57 3.95(17)
C51 C52 C53 C54 33.0(2)
Rh1 C52 C53 C54 106.86(15)
C57 C53 C54 C55 52.34(18)
C52 C53 C54 C55 -51.62(19)
C52 C51 C55 C56 67.3(2)
Rh1 C51 C55 C56 -3.84(16)
C52 C51 C55 C54 -35.5(2)
Rh1 C51 C55 C54 -106.59(14)
C53 C54 C55 C56 -52.33(19)
C53 C54 C55 C51 52.46(18)
C51 C55 C56 C57 -68.6(2)
C54 C55 C56 C57 34.7(2)
C51 C55 C56 Rh1 3.71(16)
C54 C55 C56 Rh1 106.98(14)
C55 C56 C57 C53 -0.2(2)
Rh1 C56 C57 C53 -89.63(14)
C55 C56 C57 Rh1 89.39(14)
C52 C53 C57 C56 69.2(2)
C54 C53 C57 C56 -34.3(2)
C52 C53 C57 Rh1 -3.78(16)
C54 C53 C57 Rh1 -107.32(14)
